data_7121465
loop_
_publ_author_name
'Shanmugaraju, Sankarasekaran'
'la Cour Poulsen, Bj\/orn'
'Arisa, Tobi'
'Umadevi, Deivasigamani'
'Dalton, Hannah L.'
'Hawes, Chris S.'
'Estalayo-Adri\'an, Sandra'
'Savyasachi, Aramballi J.'
'Watson, Graeme W.'
'Williams, D. Clive'
'Gunnlaugsson, Thorfinnur'

_publ_section_title
;
 Synthesis, structural characterisation and antiproliferative activity of
 a new fluorescent 4-amino-1,8-naphthalimide Tr\"oger's
 base-Ru(ii)-curcumin organometallic conjugate.
;
_journal_issue 33
_journal_name_full 'Chemical communications (Cambridge, England)'
_journal_page_first 4120
_journal_page_last 4123
_journal_paper_doi 10.1039/c8cc01584h
_journal_volume 54
_journal_year 2018
_chemical_formula_moiety 'C33 H28 N4 O4'
_chemical_formula_sum 'C33 H28 N4 O4'
_chemical_formula_weight 544.59
_space_group_crystal_system monoclinic
_space_group_IT_number 14
_space_group_name_Hall '-P 2yn'
_space_group_name_H-M_alt 'P 1 21/n 1'
_symmetry_space_group_name_Hall '-P 2yn'
_symmetry_space_group_name_H-M 'P 1 21/n 1'
_atom_sites_solution_hydrogens geom
_atom_sites_solution_primary dual
_audit_creation_date 2017-09-05
_audit_creation_method
;
Olex2 1.2
(compiled 2017.08.10 svn.r3458 for OlexSys, GUI svn.r5381)
;
_audit_update_record
;
2017-11-29 deposited with the CCDC.
2018-03-29 downloaded from the CCDC.
;
_cell_angle_alpha 90
_cell_angle_beta 91.791(3)
_cell_angle_gamma 90
_cell_formula_units_Z 4
_cell_length_a 5.1541(3)
_cell_length_b 15.3053(7)
_cell_length_c 31.9360(14)
_cell_measurement_reflns_used 2794
_cell_measurement_temperature 100(2)
_cell_measurement_theta_max 68.03
_cell_measurement_theta_min 3.202
_cell_volume 2518.0(2)
_computing_cell_refinement 'SAINT v8.37A (Bruker, 2015)'
_computing_data_reduction 'SAINT v8.37A (Bruker, 2015)'
_computing_molecular_graphics 'Olex2 (Dolomanov et al., 2009)'
_computing_publication_material 'Olex2 (Dolomanov et al., 2009)'
_computing_structure_refinement 'ShelXL (Sheldrick, 2015)'
_computing_structure_solution 'ShelXT (Sheldrick, 2015)'
_diffrn_ambient_temperature 100.01
_diffrn_detector_area_resol_mean 8
_diffrn_measured_fraction_theta_full 0.988
_diffrn_measured_fraction_theta_max 0.986
_diffrn_measurement_device_type 'Bruker APEX-II CCD'
_diffrn_measurement_method '\w and \f scans'
_diffrn_radiation_monochromator graphite
_diffrn_radiation_type CuK\a
_diffrn_radiation_wavelength 1.54178
_diffrn_reflns_av_R_equivalents 0.0548
_diffrn_reflns_av_unetI/netI 0.0775
_diffrn_reflns_Laue_measured_fraction_full 0.988
_diffrn_reflns_Laue_measured_fraction_max 0.986
_diffrn_reflns_limit_h_max 6
_diffrn_reflns_limit_h_min -6
_diffrn_reflns_limit_k_max 18
_diffrn_reflns_limit_k_min -18
_diffrn_reflns_limit_l_max 36
_diffrn_reflns_limit_l_min -38
_diffrn_reflns_number 13998
_diffrn_reflns_point_group_measured_fraction_full 0.988
_diffrn_reflns_point_group_measured_fraction_max 0.986
_diffrn_reflns_theta_full 67.679
_diffrn_reflns_theta_max 68.173
_diffrn_reflns_theta_min 2.769
_diffrn_source 'sealed tube'
_diffrn_standards_number 0
_exptl_absorpt_coefficient_mu 0.777
_exptl_absorpt_correction_T_max 0.7531
_exptl_absorpt_correction_T_min 0.5507
_exptl_absorpt_correction_type multi-scan
_exptl_absorpt_process_details
'SADABS-2016/2 (Bruker,2016/2) was used for absorption correction. wR2(int) was 0.0961 before and 0.0676 after correction. The Ratio of minimum to maximum transmission is 0.7312. The \l/2 correction factor is Not present.'
_exptl_crystal_colour yellow
_exptl_crystal_colour_primary yellow
_exptl_crystal_density_diffrn 1.437
_exptl_crystal_description rod
_exptl_crystal_F_000 1144
_exptl_crystal_size_max 0.26
_exptl_crystal_size_mid 0.04
_exptl_crystal_size_min 0.03
_refine_diff_density_max 0.224
_refine_diff_density_min -0.342
_refine_diff_density_rms 0.062
_refine_ls_extinction_method none
_refine_ls_goodness_of_fit_ref 1.067
_refine_ls_hydrogen_treatment constr
_refine_ls_matrix_type full
_refine_ls_number_parameters 372
_refine_ls_number_reflns 4541
_refine_ls_number_restraints 0
_refine_ls_restrained_S_all 1.067
_refine_ls_R_factor_all 0.0814
_refine_ls_R_factor_gt 0.0660
_refine_ls_shift/su_max 0.000
_refine_ls_shift/su_mean 0.000
_refine_ls_structure_factor_coef Fsqd
_refine_ls_weighting_details 'w=1/[\s^2^(Fo^2^)+(0.0810P)^2^+1.2820P] where P=(Fo^2^+2Fc^2^)/3'
_refine_ls_weighting_scheme calc
_refine_ls_wR_factor_gt 0.1705
_refine_ls_wR_factor_ref 0.1810
_reflns_Friedel_coverage 0.000
_reflns_number_gt 3574
_reflns_number_total 4541
_reflns_threshold_expression 'I > 2\s(I)'
_cod_data_source_file c8cc01584h2.cif
_cod_data_source_block TB-1
_cod_depositor_comments 'Adding full bibliography for 7121465--7121466.cif.'
_cod_database_code 7121465
_shelx_shelxl_version_number 2014/7
_shelx_space_group_comment
;
The symmetry employed for this shelxl refinement is uniquely defined
by the following loop, which should always be used as a source of
symmetry information in preference to the above space-group names.
They are only intended as comments.
;
_shelx_estimated_absorpt_t_max 0.977
_shelx_estimated_absorpt_t_min 0.823
_olex2_refinement_description
;
1. Fixed Uiso
 At 1.2 times of:
  All C(H) groups, All C(H,H) groups
 At 1.5 times of:
  All C(H,H,H) groups
2.a Secondary CH2 refined with riding coordinates:
 C2(H2A,H2B), C3(H3A,H3B), C16(H16A,H16B), C17(H17A,H17B), C18(H18A,H18B),
 C31(H31A,H31B), C32(H32A,H32B)
2.b Aromatic/amide H refined with riding coordinates:
 C6(H6), C7(H7), C8(H8), C13(H13), C20(H20), C26(H26), C27(H27), C28(H28)
2.c Idealised Me refined as rotating group:
 C1(H1A,H1B,H1C), C33(H33A,H33B,H33C)
;
_olex2_submission_special_instructions 'No special instructions were received'

loop_
_space_group_symop_operation_xyz
'x, y, z'
'-x+1/2, y+1/2, -z+1/2'
'-x, -y, -z'
'x-1/2, -y-1/2, z-1/2'

loop_
_atom_site_label
_atom_site_type_symbol
_atom_site_fract_x
_atom_site_fract_y
_atom_site_fract_z
_atom_site_U_iso_or_equiv
_atom_site_adp_type
_atom_site_occupancy
_atom_site_site_symmetry_order
_atom_site_calc_flag
_atom_site_refinement_flags_posn
O1 O -0.1537(4) 0.16675(14) 0.46178(6) 0.0428(5) Uani 1 1 d .
O2 O 0.1882(4) 0.43771(13) 0.47842(6) 0.0403(5) Uani 1 1 d .
O3 O 0.2200(4) 0.57438(12) 0.80069(6) 0.0383(5) Uani 1 1 d .
O4 O 0.1437(4) 0.28274(13) 0.77723(6) 0.0428(5) Uani 1 1 d .
N1 N 0.0025(4) 0.30381(15) 0.47313(7) 0.0337(5) Uani 1 1 d .
N2 N 0.8876(4) 0.22905(15) 0.61702(7) 0.0330(5) Uani 1 1 d .
N3 N 0.9896(4) 0.37676(15) 0.63953(7) 0.0331(5) Uani 1 1 d .
N4 N 0.1718(4) 0.42943(14) 0.78684(7) 0.0326(5) Uani 1 1 d .
C1 C -0.3534(6) 0.3634(2) 0.37037(9) 0.0407(7) Uani 1 1 d .
H1A H -0.3087 0.3555 0.3410 0.061 Uiso 1 1 calc GR
H1B H -0.3910 0.4252 0.3755 0.061 Uiso 1 1 calc GR
H1C H -0.5067 0.3282 0.3764 0.061 Uiso 1 1 calc GR
C2 C -0.1274(6) 0.33466(19) 0.39859(8) 0.0374(6) Uani 1 1 d .
H2A H 0.0234 0.3733 0.3942 0.045 Uiso 1 1 calc R
H2B H -0.0768 0.2743 0.3913 0.045 Uiso 1 1 calc R
C3 C -0.2001(5) 0.3382(2) 0.44431(8) 0.0365(6) Uani 1 1 d .
H3A H -0.2367 0.3996 0.4519 0.044 Uiso 1 1 calc R
H3B H -0.3614 0.3042 0.4478 0.044 Uiso 1 1 calc R
C4 C 0.0046(5) 0.21299(19) 0.47993(8) 0.0356(6) Uani 1 1 d .
C5 C 0.2055(5) 0.17944(19) 0.50981(8) 0.0349(6) Uani 1 1 d .
C6 C 0.2238(7) 0.0912(2) 0.51647(9) 0.0432(7) Uani 1 1 d .
H6 H 0.1109 0.0528 0.5013 0.052 Uiso 1 1 calc R
C7 C 0.4060(7) 0.05698(19) 0.54530(9) 0.0439(7) Uani 1 1 d .
H7 H 0.4182 -0.0044 0.5492 0.053 Uiso 1 1 calc R
C8 C 0.5669(6) 0.11158(18) 0.56789(9) 0.0370(6) Uani 1 1 d .
H8 H 0.6886 0.0878 0.5877 0.044 Uiso 1 1 calc R
C9 C 0.5540(5) 0.20324(18) 0.56204(8) 0.0327(6) Uani 1 1 d .
C10 C 0.3750(5) 0.23710(18) 0.53171(8) 0.0324(6) Uani 1 1 d .
C11 C 0.7167(5) 0.26338(18) 0.58515(8) 0.0311(6) Uani 1 1 d .
C12 C 0.7097(5) 0.35206(17) 0.57591(8) 0.0315(6) Uani 1 1 d .
C13 C 0.5381(5) 0.38293(18) 0.54388(8) 0.0334(6) Uani 1 1 d .
H13 H 0.5391 0.4432 0.5368 0.040 Uiso 1 1 calc R
C14 C 0.3703(5) 0.32774(18) 0.52285(8) 0.0318(6) Uani 1 1 d .
C15 C 0.1872(5) 0.36206(18) 0.49025(8) 0.0331(6) Uani 1 1 d .
C16 C 0.8760(5) 0.41657(18) 0.60088(8) 0.0335(6) Uani 1 1 d .
H16A H 1.0176 0.4378 0.5833 0.040 Uiso 1 1 calc R
H16B H 0.7687 0.4675 0.6085 0.040 Uiso 1 1 calc R
C17 C 1.0935(5) 0.29118(18) 0.62786(8) 0.0347(6) Uani 1 1 d .
H17A H 1.2069 0.2983 0.6036 0.042 Uiso 1 1 calc R
H17B H 1.2007 0.2677 0.6515 0.042 Uiso 1 1 calc R
C18 C 0.7565(5) 0.20684(18) 0.65614(8) 0.0336(6) Uani 1 1 d .
H18A H 0.8682 0.1668 0.6731 0.040 Uiso 1 1 calc R
H18B H 0.5918 0.1761 0.6492 0.040 Uiso 1 1 calc R
C19 C 0.6990(5) 0.28838(17) 0.68189(8) 0.0318(6) Uani 1 1 d .
C20 C 0.5203(5) 0.28368(17) 0.71431(8) 0.0321(6) Uani 1 1 d .
H20 H 0.4500 0.2286 0.7216 0.039 Uiso 1 1 calc R
C21 C 0.4455(5) 0.35723(17) 0.73557(8) 0.0320(6) Uani 1 1 d .
C22 C 0.2455(6) 0.35132(17) 0.76738(8) 0.0345(6) Uani 1 1 d .
C23 C 0.5584(5) 0.43939(17) 0.72612(8) 0.0317(6) Uani 1 1 d .
C24 C 0.7474(5) 0.44493(18) 0.69522(8) 0.0322(6) Uani 1 1 d .
C25 C 0.8105(5) 0.36780(18) 0.67205(8) 0.0318(6) Uani 1 1 d .
C26 C 0.8722(5) 0.52585(18) 0.68904(8) 0.0334(6) Uani 1 1 d .
H26 H 1.0063 0.5298 0.6694 0.040 Uiso 1 1 calc R
C27 C 0.8028(6) 0.59903(18) 0.71100(8) 0.0352(6) Uani 1 1 d .
H27 H 0.8895 0.6528 0.7065 0.042 Uiso 1 1 calc R
C28 C 0.6049(5) 0.59457(17) 0.73994(8) 0.0331(6) Uani 1 1 d .
H28 H 0.5521 0.6460 0.7540 0.040 Uiso 1 1 calc R
C29 C 0.4862(5) 0.51595(17) 0.74816(8) 0.0323(6) Uani 1 1 d .
C30 C 0.2859(5) 0.51136(17) 0.78031(8) 0.0329(6) Uani 1 1 d .
C31 C -0.0351(5) 0.42310(19) 0.81761(8) 0.0350(6) Uani 1 1 d .
H31A H -0.1642 0.3791 0.8078 0.042 Uiso 1 1 calc R
H31B H -0.1247 0.4801 0.8193 0.042 Uiso 1 1 calc R
C32 C 0.0686(5) 0.39763(19) 0.86108(8) 0.0361(6) Uani 1 1 d .
H32A H 0.1809 0.3454 0.8590 0.043 Uiso 1 1 calc R
H32B H 0.1751 0.4459 0.8730 0.043 Uiso 1 1 calc R
C33 C -0.1539(6) 0.3780(2) 0.88982(9) 0.0414(7) Uani 1 1 d .
H33A H -0.2629 0.3317 0.8775 0.062 Uiso 1 1 calc GR
H33B H -0.2584 0.4308 0.8933 0.062 Uiso 1 1 calc GR
H33C H -0.0839 0.3588 0.9172 0.062 Uiso 1 1 calc GR

loop_
_atom_site_aniso_label
_atom_site_aniso_U_11
_atom_site_aniso_U_22
_atom_site_aniso_U_33
_atom_site_aniso_U_23
_atom_site_aniso_U_13
_atom_site_aniso_U_12
O1 0.0463(12) 0.0401(11) 0.0418(11) 0.0001(9) -0.0046(9) -0.0107(9)
O2 0.0463(11) 0.0297(10) 0.0446(11) 0.0044(8) -0.0035(8) 0.0018(8)
O3 0.0461(11) 0.0299(10) 0.0392(10) -0.0039(8) 0.0052(8) 0.0027(8)
O4 0.0546(13) 0.0308(10) 0.0437(11) -0.0045(8) 0.0122(9) -0.0094(9)
N1 0.0366(12) 0.0332(12) 0.0311(11) 0.0006(9) -0.0009(9) -0.0011(10)
N2 0.0345(12) 0.0324(12) 0.0320(11) -0.0011(9) 0.0004(9) 0.0027(9)
N3 0.0349(12) 0.0320(12) 0.0323(11) -0.0028(9) 0.0011(9) 0.0007(9)
N4 0.0379(12) 0.0279(11) 0.0320(11) -0.0005(9) 0.0013(9) 0.0017(9)
C1 0.0409(15) 0.0450(16) 0.0362(14) 0.0028(12) 0.0012(12) 0.0015(13)
C2 0.0378(15) 0.0366(15) 0.0378(14) 0.0007(12) 0.0005(11) -0.0015(12)
C3 0.0316(14) 0.0403(15) 0.0377(14) 0.0000(12) -0.0001(11) 0.0021(12)
C4 0.0379(14) 0.0374(15) 0.0316(13) -0.0017(11) 0.0039(11) -0.0047(12)
C5 0.0385(14) 0.0339(14) 0.0324(13) -0.0009(11) 0.0027(11) -0.0060(12)
C6 0.0560(18) 0.0328(14) 0.0407(15) -0.0007(12) -0.0002(13) -0.0116(13)
C7 0.066(2) 0.0275(14) 0.0381(15) 0.0017(12) -0.0017(13) -0.0029(14)
C8 0.0476(16) 0.0286(14) 0.0349(13) 0.0003(11) 0.0014(11) 0.0027(12)
C9 0.0386(14) 0.0299(13) 0.0298(12) -0.0017(11) 0.0051(10) -0.0004(11)
C10 0.0370(14) 0.0293(13) 0.0312(13) -0.0017(10) 0.0061(10) -0.0014(11)
C11 0.0324(13) 0.0318(13) 0.0293(12) -0.0021(10) 0.0043(10) 0.0022(11)
C12 0.0351(13) 0.0300(13) 0.0298(12) -0.0031(10) 0.0055(10) -0.0002(11)
C13 0.0398(14) 0.0291(13) 0.0313(13) -0.0007(10) 0.0033(11) 0.0007(11)
C14 0.0351(14) 0.0304(13) 0.0302(12) -0.0017(10) 0.0057(10) 0.0007(11)
C15 0.0354(14) 0.0317(14) 0.0323(13) -0.0012(11) 0.0037(10) -0.0002(11)
C16 0.0383(14) 0.0314(13) 0.0310(13) -0.0005(11) 0.0020(10) -0.0034(11)
C17 0.0365(14) 0.0348(14) 0.0328(13) -0.0027(11) -0.0003(10) 0.0033(11)
C18 0.0401(14) 0.0279(13) 0.0327(13) -0.0002(11) 0.0010(10) 0.0035(11)
C19 0.0385(14) 0.0267(13) 0.0300(12) 0.0000(10) -0.0033(10) 0.0020(11)
C20 0.0394(14) 0.0263(12) 0.0306(13) 0.0014(10) -0.0023(10) 0.0003(11)
C21 0.0381(14) 0.0276(13) 0.0301(12) 0.0010(10) -0.0027(10) -0.0016(11)
C22 0.0424(15) 0.0276(13) 0.0332(13) -0.0015(11) -0.0020(11) -0.0006(12)
C23 0.0372(14) 0.0276(13) 0.0301(12) -0.0003(10) -0.0047(10) 0.0015(11)
C24 0.0371(14) 0.0283(13) 0.0310(12) -0.0005(10) -0.0022(10) 0.0000(11)
C25 0.0339(13) 0.0308(13) 0.0303(12) -0.0001(11) -0.0036(10) 0.0024(11)
C26 0.0378(14) 0.0313(14) 0.0310(12) 0.0014(10) -0.0006(10) -0.0017(11)
C27 0.0432(15) 0.0266(13) 0.0353(13) 0.0026(11) -0.0048(11) -0.0057(11)
C28 0.0430(15) 0.0252(12) 0.0309(12) -0.0005(10) -0.0041(11) 0.0022(11)
C29 0.0367(14) 0.0303(13) 0.0297(12) 0.0001(10) -0.0021(10) 0.0034(11)
C30 0.0389(14) 0.0284(13) 0.0309(12) 0.0004(11) -0.0036(10) 0.0038(11)
C31 0.0355(14) 0.0346(14) 0.0349(13) -0.0016(11) 0.0031(11) 0.0011(11)
C32 0.0379(14) 0.0343(14) 0.0359(14) -0.0013(11) 0.0012(11) 0.0007(12)
C33 0.0494(17) 0.0401(16) 0.0348(14) 0.0002(12) 0.0030(12) -0.0051(13)

loop_
_atom_type_symbol
_atom_type_description
_atom_type_scat_dispersion_real
_atom_type_scat_dispersion_imag
_atom_type_scat_source
C C 0.0181 0.0091 'International Tables Vol C Tables 4.2.6.8 and 6.1.1.4'
H H 0.0000 0.0000 'International Tables Vol C Tables 4.2.6.8 and 6.1.1.4'
N N 0.0311 0.0180 'International Tables Vol C Tables 4.2.6.8 and 6.1.1.4'
O O 0.0492 0.0322 'International Tables Vol C Tables 4.2.6.8 and 6.1.1.4'

loop_
_geom_angle_atom_site_label_1
_geom_angle_atom_site_label_2
_geom_angle_atom_site_label_3
_geom_angle
C4 N1 C3 116.9(2)
C15 N1 C3 118.5(2)
C15 N1 C4 124.5(2)
C11 N2 C17 111.0(2)
C11 N2 C18 113.5(2)
C17 N2 C18 107.3(2)
C17 N3 C16 107.1(2)
C25 N3 C16 113.6(2)
C25 N3 C17 110.5(2)
C22 N4 C31 116.7(2)
C30 N4 C22 125.0(2)
C30 N4 C31 118.2(2)
H1A C1 H1B 109.5
H1A C1 H1C 109.5
H1B C1 H1C 109.5
C2 C1 H1A 109.5
C2 C1 H1B 109.5
C2 C1 H1C 109.5
C1 C2 H2A 109.5
C1 C2 H2B 109.5
C1 C2 C3 110.6(2)
H2A C2 H2B 108.1
C3 C2 H2A 109.5
C3 C2 H2B 109.5
N1 C3 C2 113.4(2)
N1 C3 H3A 108.9
N1 C3 H3B 108.9
C2 C3 H3A 108.9
C2 C3 H3B 108.9
H3A C3 H3B 107.7
O1 C4 N1 120.1(3)
O1 C4 C5 123.6(3)
N1 C4 C5 116.4(2)
C6 C5 C4 119.1(3)
C6 C5 C10 120.1(3)
C10 C5 C4 120.9(2)
C5 C6 H6 119.5
C5 C6 C7 120.9(3)
C7 C6 H6 119.5
C6 C7 H7 119.9
C8 C7 C6 120.2(3)
C8 C7 H7 119.9
C7 C8 H8 119.6
C7 C8 C9 120.7(3)
C9 C8 H8 119.6
C8 C9 C11 122.9(3)
C10 C9 C8 118.7(3)
C10 C9 C11 118.4(2)
C5 C10 C9 119.4(2)
C5 C10 C14 120.5(2)
C9 C10 C14 120.2(2)
N2 C11 C9 118.0(2)
C12 C11 N2 121.5(2)
C12 C11 C9 120.5(2)
C11 C12 C13 119.5(2)
C11 C12 C16 120.9(2)
C13 C12 C16 119.6(2)
C12 C13 H13 119.3
C14 C13 C12 121.4(3)
C14 C13 H13 119.3
C10 C14 C15 119.7(2)
C13 C14 C10 120.0(2)
C13 C14 C15 120.3(2)
O2 C15 N1 119.5(2)
O2 C15 C14 123.1(3)
N1 C15 C14 117.3(2)
N3 C16 C12 111.9(2)
N3 C16 H16A 109.2
N3 C16 H16B 109.2
C12 C16 H16A 109.2
C12 C16 H16B 109.2
H16A C16 H16B 107.9
N2 C17 N3 112.0(2)
N2 C17 H17A 109.2
N2 C17 H17B 109.2
N3 C17 H17A 109.2
N3 C17 H17B 109.2
H17A C17 H17B 107.9
N2 C18 H18A 109.3
N2 C18 H18B 109.3
N2 C18 C19 111.6(2)
H18A C18 H18B 108.0
C19 C18 H18A 109.3
C19 C18 H18B 109.3
C20 C19 C18 119.7(2)
C25 C19 C18 120.4(2)
C25 C19 C20 119.8(2)
C19 C20 H20 119.3
C21 C20 C19 121.4(2)
C21 C20 H20 119.3
C20 C21 C22 120.2(2)
C20 C21 C23 119.7(3)
C23 C21 C22 120.0(2)
O4 C22 N4 119.6(3)
O4 C22 C21 123.2(2)
N4 C22 C21 117.2(2)
C21 C23 C29 120.5(3)
C24 C23 C21 119.9(2)
C24 C23 C29 119.6(3)
C23 C24 C25 118.9(2)
C23 C24 C26 118.6(2)
C26 C24 C25 122.5(3)
N3 C25 C24 117.5(2)
C19 C25 N3 122.4(2)
C19 C25 C24 120.1(2)
C24 C26 H26 119.5
C27 C26 C24 121.1(3)
C27 C26 H26 119.5
C26 C27 H27 119.9
C26 C27 C28 120.3(3)
C28 C27 H27 119.9
C27 C28 H28 119.8
C29 C28 C27 120.3(3)
C29 C28 H28 119.8
C23 C29 C30 120.2(2)
C28 C29 C23 120.0(3)
C28 C29 C30 119.8(2)
O3 C30 N4 120.2(3)
O3 C30 C29 123.1(3)
N4 C30 C29 116.8(2)
N4 C31 H31A 109.1
N4 C31 H31B 109.1
N4 C31 C32 112.6(2)
H31A C31 H31B 107.8
C32 C31 H31A 109.1
C32 C31 H31B 109.1
C31 C32 H32A 109.5
C31 C32 H32B 109.5
H32A C32 H32B 108.1
C33 C32 C31 110.5(2)
C33 C32 H32A 109.5
C33 C32 H32B 109.5
C32 C33 H33A 109.5
C32 C33 H33B 109.5
C32 C33 H33C 109.5
H33A C33 H33B 109.5
H33A C33 H33C 109.5
H33B C33 H33C 109.5

loop_
_geom_bond_atom_site_label_1
_geom_bond_atom_site_label_2
_geom_bond_distance
O1 C4 1.213(3)
O2 C15 1.218(3)
O3 C30 1.218(3)
O4 C22 1.219(4)
N1 C3 1.468(3)
N1 C4 1.407(4)
N1 C15 1.402(4)
N2 C11 1.426(3)
N2 C17 1.458(4)
N2 C18 1.478(3)
N3 C16 1.481(3)
N3 C17 1.468(4)
N3 C25 1.418(4)
N4 C22 1.405(4)
N4 C30 1.403(4)
N4 C31 1.476(3)
C1 H1A 0.9800
C1 H1B 0.9800
C1 H1C 0.9800
C1 C2 1.516(4)
C2 H2A 0.9900
C2 H2B 0.9900
C2 C3 1.520(4)
C3 H3A 0.9900
C3 H3B 0.9900
C4 C5 1.478(4)
C5 C6 1.369(4)
C5 C10 1.412(4)
C6 H6 0.9500
C6 C7 1.397(5)
C7 H7 0.9500
C7 C8 1.367(4)
C8 H8 0.9500
C8 C9 1.416(4)
C9 C10 1.415(4)
C9 C11 1.434(4)
C10 C14 1.416(4)
C11 C12 1.389(4)
C12 C13 1.412(4)
C12 C16 1.518(4)
C13 H13 0.9500
C13 C14 1.370(4)
C14 C15 1.480(4)
C16 H16A 0.9900
C16 H16B 0.9900
C17 H17A 0.9900
C17 H17B 0.9900
C18 H18A 0.9900
C18 H18B 0.9900
C18 C19 1.529(4)
C19 C20 1.409(4)
C19 C25 1.385(4)
C20 H20 0.9500
C20 C21 1.376(4)
C21 C22 1.473(4)
C21 C23 1.422(4)
C23 C24 1.410(4)
C23 C29 1.423(4)
C24 C25 1.436(4)
C24 C26 1.412(4)
C26 H26 0.9500
C26 C27 1.375(4)
C27 H27 0.9500
C27 C28 1.399(4)
C28 H28 0.9500
C28 C29 1.379(4)
C29 C30 1.480(4)
C31 H31A 0.9900
C31 H31B 0.9900
C31 C32 1.522(4)
C32 H32A 0.9900
C32 H32B 0.9900
C32 C33 1.521(4)
C33 H33A 0.9800
C33 H33B 0.9800
C33 H33C 0.9800
